data_2022382
loop_
_publ_author_name
'Sun, Yanwen'
'Chen, Zhen'
'Wang, Xiaozhong'
'Wang, Lei'
'Yang, Xue'
'Liang, Xiaoting'
'Fan, Shuangshuang'
'Zhang, Peiran'

_publ_section_title
;
 Novel Ba^2+^ and Pb^2+^ metal--organic frameworks based on a semi-rigid
 tetracarboxylic acid: syntheses, structures, topologies and luminescence
 properties
;
_journal_coeditor_code DG3016
_journal_issue 6
_journal_name_full 'Acta Crystallographica Section C'
_journal_page_first 291
_journal_page_last 298
_journal_paper_doi 10.1107/S2053229621005143
_journal_volume 77
_journal_year 2021
_chemical_formula_iupac '[Ba2 (C23 H20 O8) (C3 H7 N O) (H2 O)4], 3H2 O'
_chemical_formula_moiety 'C26 H35 Ba2 N O13, 3(H2 O1)'
_chemical_formula_sum 'C26 H41 Ba2 N O16'
_chemical_formula_weight 898.26
_chemical_name_systematic
'Poly[[di-\m-aqua-diaqua(dimethylformamide)[\m~7~-5,5'-methylenebis(2,4,6-trimethylbenzene-1,3-dicarboxylato)]dibarium(II)] trihydrate]'
_space_group_crystal_system monoclinic
_space_group_IT_number 14
_space_group_name_Hall '-P 2yn'
_space_group_name_H-M_alt 'P 1 21/n 1'
_atom_sites_solution_hydrogens mixed
_cell_angle_alpha 90
_cell_angle_beta 93.074(4)
_cell_angle_gamma 90
_cell_formula_units_Z 4
_cell_length_a 15.826(4)
_cell_length_b 13.033(3)
_cell_length_c 16.030(4)
_cell_measurement_reflns_used 9037
_cell_measurement_temperature 293(2)
_cell_measurement_theta_max 27.53
_cell_measurement_theta_min 2.36
_cell_volume 3301.6(14)
_computing_cell_refinement
;
APEX2 (Bruker, 2005)
;
_computing_data_collection
;
APEX2 (Bruker, 2005)
;
_computing_data_reduction
;
SAINT (Bruker, 2005)
;
_computing_molecular_graphics
;
OLEX2 (Dolomanov <i>et al.</i>,  2009)
;
_computing_publication_material
;
OLEX2 (Dolomanov <i>et al.</i>,  2009)
;
_computing_structure_refinement
;
SHELXL2014 (Sheldrick, 2015)
;
_computing_structure_solution
;
SHELXS97 (Sheldrick, 2008)
;
_diffrn_ambient_temperature 293(2)
_diffrn_measured_fraction_theta_full 0.999
_diffrn_measured_fraction_theta_max 0.999
_diffrn_measurement_device_type 'Bruker APEXII CCD area detector'
_diffrn_measurement_method 'phi and omega scans'
_diffrn_radiation_monochromator graphite
_diffrn_radiation_type MoK\a
_diffrn_radiation_wavelength 0.71073
_diffrn_reflns_av_R_equivalents 0.0649
_diffrn_reflns_av_unetI/netI 0.0473
_diffrn_reflns_limit_h_max 18
_diffrn_reflns_limit_h_min -18
_diffrn_reflns_limit_k_max 15
_diffrn_reflns_limit_k_min -14
_diffrn_reflns_limit_l_max 19
_diffrn_reflns_limit_l_min -15
_diffrn_reflns_number 16023
_diffrn_reflns_theta_full 24.999
_diffrn_reflns_theta_max 24.999
_diffrn_reflns_theta_min 1.762
_exptl_absorpt_coefficient_mu 2.443
_exptl_absorpt_correction_T_max 0.7108
_exptl_absorpt_correction_T_min 0.6408
_exptl_absorpt_correction_type multi-scan
_exptl_absorpt_process_details
;
(SADABS; Bruker, 2005)
;
_exptl_crystal_colour colourless
_exptl_crystal_density_diffrn 1.803
_exptl_crystal_description block
_exptl_crystal_F_000 1768
_exptl_crystal_size_max 0.2
_exptl_crystal_size_mid 0.2
_exptl_crystal_size_min 0.15
_refine_diff_density_max 1.265
_refine_diff_density_min -0.625
_refine_ls_extinction_method none
_refine_ls_goodness_of_fit_ref 1.064
_refine_ls_hydrogen_treatment constr
_refine_ls_matrix_type full
_refine_ls_number_parameters 426
_refine_ls_number_reflns 5819
_refine_ls_number_restraints 619
_refine_ls_restrained_S_all 1.033
_refine_ls_R_factor_all 0.0382
_refine_ls_R_factor_gt 0.0315
_refine_ls_shift/su_max 0.001
_refine_ls_shift/su_mean 0.000
_refine_ls_structure_factor_coef Fsqd
_refine_ls_weighting_details 'w=1/[\s^2^(Fo^2^)+(0.0430P)^2^+1.1405P] where P=(Fo^2^+2Fc^2^)/3'
_refine_ls_weighting_scheme calc
_refine_ls_wR_factor_gt 0.0790
_refine_ls_wR_factor_ref 0.0823
_reflns_number_gt 5034
_reflns_number_total 5819
_reflns_threshold_expression 'I > 2\s(I)'
_cod_data_source_file dg3016sup1.cif
_cod_data_source_block 1
_cod_depositor_comments 'Adding full bibliography for 2022381--2022382.cif.'
_cod_original_cell_volume 3301.4(15)
_cod_database_code 2022382
_cod_database_fobs_code 2022382
_shelx_space_group_comment
;
The symmetry employed for this shelxl refinement is uniquely defined
by the following loop, which should always be used as a source of
symmetry information in preference to the above space-group names.
They are only intended as comments.
;
_shelx_estimated_absorpt_t_min 0.641
_shelx_estimated_absorpt_t_max 0.711

loop_
_space_group_symop_operation_xyz
'x, y, z'
'-x+1/2, y+1/2, -z+1/2'
'-x, -y, -z'
'x-1/2, -y-1/2, z-1/2'

loop_
_atom_site_type_symbol
_atom_site_label
_atom_site_fract_x
_atom_site_fract_y
_atom_site_fract_z
_atom_site_U_iso_or_equiv
_atom_site_adp_type
_atom_site_calc_flag
_atom_site_occupancy
_atom_site_disorder_assembly
_atom_site_disorder_group
Ba Ba1 0.49800(2) 0.45100(2) 0.18681(2) 0.02189(9) Uani d 1 . .
Ba Ba2 0.43906(2) 0.16381(2) 0.04545(2) 0.02595(9) Uani d 1 . .
O O5 -0.34968(19) 0.5489(3) 0.1114(2) 0.0430(8) Uani d 1 . .
O O1W 0.4619(2) 0.3859(2) 0.02373(19) 0.0315(7) Uani d 1 . .
O O8 -0.0410(2) 0.7993(2) 0.19857(19) 0.0356(7) Uani d 1 . .
C C15 0.0645(2) 0.2262(3) 0.3733(2) 0.0224(8) Uani d 1 . .
O O4 0.05600(18) 0.1324(2) 0.38489(17) 0.0297(6) Uani d 1 . .
C C3 0.0931(2) 0.2654(3) 0.2903(2) 0.0211(8) Uani d 1 . .
O O3 0.05071(19) 0.2941(2) 0.42678(18) 0.0332(7) Uani d 1 . .
C C13 -0.0341(2) 0.5616(3) 0.1687(2) 0.0221(8) Uani d 1 . .
C C2 0.1790(2) 0.2687(3) 0.2769(2) 0.0242(8) Uani d 1 . .
C C16 -0.3020(2) 0.5063(3) 0.1642(3) 0.0284(9) Uani d 1 . .
C C9 -0.1557(2) 0.4590(3) 0.1234(2) 0.0215(8) Uani d 1 . .
C C8 -0.0676(2) 0.4733(3) 0.1297(2) 0.0210(7) Uani d 1 . .
C C4 0.0326(2) 0.3032(3) 0.2318(2) 0.0215(7) Uani d 1 . .
C C5 0.0580(2) 0.3485(3) 0.1575(2) 0.0224(8) Uani d 1 . .
C C1 0.2040(2) 0.3102(3) 0.2020(3) 0.0252(8) Uani d 1 . .
C C12 -0.0877(2) 0.6286(3) 0.2099(2) 0.0237(8) Uani d 1 . .
C C7 -0.0076(2) 0.3946(3) 0.0948(2) 0.0240(8) Uani d 1 . .
H H7A 0.022185 0.426883 0.050383 0.029 Uiso calc 1 . .
H H7B -0.041113 0.339076 0.069930 0.029 Uiso calc 1 . .
O O6 -0.3286(2) 0.4462(3) 0.2183(3) 0.0607(11) Uani d 1 . .
C C11 -0.1742(2) 0.6077(3) 0.2134(2) 0.0238(8) Uani d 1 . .
C C20 0.1781(3) 0.3921(4) 0.0620(3) 0.0392(11) Uani d 1 . .
H H20A 0.142686 0.369015 0.015317 0.059 Uiso calc 1 . .
H H20B 0.234971 0.368557 0.056076 0.059 Uiso calc 1 . .
H H20C 0.177592 0.465749 0.064013 0.059 Uiso calc 1 . .
C C23 -0.1967(3) 0.3737(3) 0.0717(3) 0.0313(9) Uani d 1 . .
H H23A -0.173443 0.372385 0.017641 0.047 Uiso calc 1 . .
H H23B -0.256616 0.385373 0.065483 0.047 Uiso calc 1 . .
H H23C -0.186137 0.309203 0.099243 0.047 Uiso calc 1 . .
C C10 -0.2071(2) 0.5260(3) 0.1662(2) 0.0229(8) Uani d 1 . .
C C6 0.1454(2) 0.3498(3) 0.1418(2) 0.0228(8) Uani d 1 . .
C C22 -0.2298(3) 0.6735(4) 0.2654(3) 0.0376(11) Uani d 1 . .
H H22A -0.227242 0.648711 0.321884 0.056 Uiso calc 1 . .
H H22B -0.287159 0.670245 0.242760 0.056 Uiso calc 1 . .
H H22C -0.210380 0.743211 0.264595 0.056 Uiso calc 1 . .
O O1 0.3361(2) 0.3945(3) 0.2082(3) 0.0662(12) Uani d 1 . .
C C17 -0.0520(2) 0.7270(3) 0.2483(3) 0.0259(8) Uani d 1 . .
C C18 0.2430(3) 0.2311(4) 0.3431(3) 0.0440(12) Uani d 1 . .
H H18A 0.226643 0.253227 0.397029 0.066 Uiso calc 1 . .
H H18B 0.297676 0.258606 0.332662 0.066 Uiso calc 1 . .
H H18C 0.245274 0.157509 0.341705 0.066 Uiso calc 1 . .
C C19 -0.0596(2) 0.2932(3) 0.2505(3) 0.0303(9) Uani d 1 . .
H H19A -0.066126 0.238515 0.289815 0.045 Uiso calc 1 . .
H H19B -0.092365 0.278275 0.199824 0.045 Uiso calc 1 . .
H H19C -0.078875 0.356300 0.273773 0.045 Uiso calc 1 . .
C C21 0.0581(2) 0.5886(3) 0.1664(3) 0.0304(9) Uani d 1 . .
H H21A 0.091063 0.540315 0.199549 0.046 Uiso calc 1 . .
H H21B 0.067175 0.656430 0.188410 0.046 Uiso calc 1 . .
H H21C 0.074817 0.586262 0.109739 0.046 Uiso calc 1 . .
O O2 0.3294(2) 0.2394(4) 0.1532(2) 0.0708(13) Uani d 1 . .
C C14 0.2970(3) 0.3146(4) 0.1860(3) 0.0372(10) Uani d 1 . .
O O7 -0.03688(19) 0.7326(2) 0.32496(18) 0.0341(7) Uani d 1 . .
N N1 0.5269(4) 0.6220(4) 0.4573(3) 0.0606(13) Uani d 1 . .
O O9 0.5082(4) 0.5566(3) 0.3294(3) 0.0872(16) Uani d 1 . .
C C24 0.5541(6) 0.5858(5) 0.3896(4) 0.087(2) Uani d 1 . .
H H24 0.612314 0.581101 0.385432 0.104 Uiso calc 1 . .
C C25 0.4385(6) 0.6358(7) 0.4696(6) 0.111(3) Uani d 1 . .
H H25A 0.406182 0.618260 0.419280 0.167 Uiso calc 1 . .
H H25B 0.428086 0.706177 0.483597 0.167 Uiso calc 1 . .
H H25C 0.422090 0.592343 0.514326 0.167 Uiso calc 1 . .
C C26 0.5775(7) 0.6482(6) 0.5286(5) 0.118(3) Uani d 1 . .
H H26A 0.628675 0.608593 0.530059 0.177 Uiso calc 1 . .
H H26B 0.547276 0.634093 0.577662 0.177 Uiso calc 1 . .
H H26C 0.591134 0.719925 0.526831 0.177 Uiso calc 1 . .
O O3W 0.3249(2) 0.2465(3) -0.0657(2) 0.0506(9) Uani d 1 . .
H H3WA 0.326639 0.307674 -0.084021 0.061 Uiso d 1 . .
H H3WB 0.281939 0.216674 -0.088641 0.061 Uiso d 1 . .
O O2W 0.5794(2) 0.0158(3) 0.0724(2) 0.0567(10) Uani d 1 . .
O O4W 0.4126(3) -0.0102(3) 0.1332(2) 0.0658(12) Uani d 1 . .
H H4WA 0.420490 -0.070662 0.115231 0.079 Uiso d 1 . .
H H4WB 0.360920 -0.004082 0.144181 0.079 Uiso d 1 . .
O O5W 0.2724(4) 0.0186(7) -0.0006(5) 0.162(3) Uani d 1 . .
H H5WA 0.235027 0.043686 -0.035199 0.194 Uiso d 1 . .
H H5WB 0.243046 0.002587 0.040552 0.194 Uiso d 1 . .
O O6W 0.1923(3) 0.1264(3) -0.1269(2) 0.0676(11) Uani d 1 . .
H H6WA 0.196549 0.102619 -0.175873 0.081 Uiso d 1 . .
H H6WB 0.142909 0.147869 -0.117973 0.081 Uiso d 1 . .
O O7W 0.2391(3) 0.0248(4) 0.1741(3) 0.0860(14) Uani d 1 . .
H H7WA 0.239997 0.084981 0.194632 0.129 Uiso d 1 . .
H H7WB 0.212761 -0.015072 0.205710 0.129 Uiso d 1 . .
H H1WA 0.498(3) 0.386(3) -0.006(3) 0.027(13) Uiso d 1 . .
H H1WB 0.414(5) 0.415(5) 0.003(4) 0.09(2) Uiso d 1 . .

loop_
_atom_site_aniso_label
_atom_site_aniso_U_11
_atom_site_aniso_U_22
_atom_site_aniso_U_33
_atom_site_aniso_U_12
_atom_site_aniso_U_13
_atom_site_aniso_U_23
Ba1 0.01685(13) 0.02292(14) 0.02587(15) -0.00069(9) 0.00089(10) 0.00247(9)
Ba2 0.02899(15) 0.02361(14) 0.02588(15) 0.00047(10) 0.00718(11) 0.00129(9)
O5 0.0212(16) 0.053(2) 0.053(2) 0.0006(14) -0.0127(15) 0.0130(16)
O1W 0.0342(18) 0.0355(18) 0.0254(16) 0.0047(15) 0.0062(15) -0.0007(13)
O8 0.0394(18) 0.0286(16) 0.0385(18) -0.0057(14) 0.0002(14) -0.0026(14)
C15 0.0153(17) 0.029(2) 0.0227(19) -0.0004(15) 0.0020(15) 0.0005(16)
O4 0.0365(16) 0.0219(15) 0.0315(16) -0.0052(12) 0.0072(13) 0.0006(12)
C3 0.0192(17) 0.0229(17) 0.0218(17) 0.0010(14) 0.0053(14) -0.0023(14)
O3 0.0423(17) 0.0297(16) 0.0290(16) -0.0032(13) 0.0143(14) -0.0039(13)
C13 0.0152(16) 0.0262(18) 0.0249(17) 0.0021(14) -0.0006(14) 0.0036(15)
C2 0.0178(17) 0.0303(19) 0.0248(18) 0.0008(15) 0.0035(15) 0.0003(15)
C16 0.0165(18) 0.030(2) 0.038(2) -0.0001(16) -0.0020(17) -0.0010(18)
C9 0.0163(16) 0.0250(17) 0.0228(17) -0.0011(14) -0.0024(14) 0.0024(14)
C8 0.0165(16) 0.0242(17) 0.0222(17) 0.0018(14) 0.0009(14) 0.0004(14)
C4 0.0154(16) 0.0256(17) 0.0240(17) -0.0009(14) 0.0052(14) -0.0018(15)
C5 0.0181(16) 0.0253(17) 0.0242(17) 0.0003(14) 0.0039(15) -0.0007(14)
C1 0.0169(17) 0.0321(19) 0.0272(19) 0.0043(15) 0.0064(15) 0.0017(16)
C12 0.0187(17) 0.0246(18) 0.0276(18) 0.0011(15) -0.0021(15) -0.0018(15)
C7 0.0186(17) 0.0301(19) 0.0233(18) 0.0017(15) 0.0024(15) -0.0020(15)
O6 0.0209(17) 0.082(3) 0.079(3) -0.0121(17) 0.0006(18) 0.042(2)
C11 0.0160(17) 0.0284(19) 0.0272(18) 0.0019(15) 0.0023(15) 0.0024(15)
C20 0.028(2) 0.054(3) 0.037(2) 0.007(2) 0.016(2) 0.011(2)
C23 0.022(2) 0.031(2) 0.040(2) -0.0006(17) -0.0048(18) -0.0059(19)
C10 0.0136(16) 0.0266(18) 0.0285(19) -0.0003(14) 0.0013(15) 0.0034(15)
C6 0.0168(16) 0.0281(18) 0.0237(18) 0.0037(14) 0.0047(15) 0.0014(15)
C22 0.022(2) 0.044(3) 0.047(3) 0.0059(19) 0.005(2) -0.009(2)
O1 0.0238(18) 0.091(3) 0.084(3) -0.017(2) 0.0043(19) 0.027(2)
C17 0.0129(17) 0.031(2) 0.033(2) 0.0033(15) -0.0029(16) -0.0044(18)
C18 0.025(2) 0.072(3) 0.035(2) 0.012(2) 0.0031(19) 0.014(2)
C19 0.0179(19) 0.040(2) 0.033(2) -0.0011(17) 0.0031(17) 0.0095(18)
C21 0.0185(19) 0.030(2) 0.043(2) -0.0011(16) 0.0042(18) -0.0036(19)
O2 0.038(2) 0.128(4) 0.048(2) 0.045(2) 0.0142(17) -0.002(2)
C14 0.020(2) 0.060(3) 0.031(2) 0.005(2) 0.0048(18) 0.013(2)
O7 0.0336(17) 0.0384(17) 0.0295(17) -0.0015(14) -0.0066(13) -0.0053(13)
N1 0.087(4) 0.051(3) 0.044(3) -0.005(3) 0.013(3) -0.004(2)
O9 0.159(5) 0.057(3) 0.043(2) 0.007(3) -0.014(3) -0.0116(19)
C24 0.150(6) 0.055(4) 0.056(4) 0.005(4) 0.013(4) 0.007(3)
C25 0.124(7) 0.088(5) 0.127(6) 0.003(5) 0.048(5) 0.031(5)
C26 0.198(8) 0.080(5) 0.073(5) -0.022(5) -0.029(5) 0.008(4)
O3W 0.044(2) 0.052(2) 0.054(2) -0.0051(17) -0.0148(17) 0.0039(17)
O2W 0.050(2) 0.060(2) 0.060(2) 0.0113(19) -0.0008(19) -0.0136(19)
O4W 0.093(3) 0.037(2) 0.070(3) 0.000(2) 0.036(2) 0.0077(18)
O5W 0.084(4) 0.280(10) 0.124(6) 0.069(5) 0.025(4) 0.084(6)
O6W 0.056(2) 0.087(3) 0.058(2) -0.005(2) -0.012(2) 0.002(2)
O7W 0.077(3) 0.070(3) 0.111(4) 0.000(3) 0.012(3) -0.004(3)

loop_
_atom_type_symbol
_atom_type_description
_atom_type_scat_dispersion_real
_atom_type_scat_dispersion_imag
_atom_type_scat_source
C C 0.0033 0.0016 'International Tables Vol C Tables 4.2.6.8 and 6.1.1.4'
H H 0.0000 0.0000 'International Tables Vol C Tables 4.2.6.8 and 6.1.1.4'
O O 0.0106 0.0060 'International Tables Vol C Tables 4.2.6.8 and 6.1.1.4'
Ba Ba -0.3244 2.2819 'International Tables Vol C Tables 4.2.6.8 and 6.1.1.4'
N N 0.0061 0.0033 'International Tables Vol C Tables 4.2.6.8 and 6.1.1.4'

loop_
_geom_angle_atom_site_label_1
_geom_angle_atom_site_label_2
_geom_angle_atom_site_label_3
_geom_angle_site_symmetry_1
_geom_angle_site_symmetry_3
_geom_angle
_geom_angle_publ_flag
O5 Ba1 Ba2 1_655 . 107.48(7) ?
O5 Ba1 C16 1_655 1_655 22.08(9) ?
O5 Ba1 C17 1_655 2_545 107.99(9) ?
O1W Ba1 Ba2 . . 40.26(6) ?
O1W Ba1 O5 . 1_655 83.19(10) ?
O1W Ba1 C16 . 1_655 96.55(11) ?
O1W Ba1 C17 . 2_545 93.73(10) ?
O1W Ba1 O7 . 2_545 71.04(9) ?
O8 Ba1 Ba2 2_545 . 76.92(7) ?
O8 Ba1 O5 2_545 1_655 113.16(9) ?
O8 Ba1 O1W 2_545 . 116.01(9) ?
O8 Ba1 C16 2_545 1_655 91.47(10) ?
O8 Ba1 O6 2_545 1_655 69.83(10) ?
O8 Ba1 C17 2_545 2_545 22.75(10) ?
O8 Ba1 O7 2_545 2_545 45.51(9) ?
O4 Ba1 Ba2 2 . 117.34(6) ?
O4 Ba1 O5 2 1_655 72.98(8) ?
O4 Ba1 O1W 2 . 79.94(9) ?
O4 Ba1 O8 2 2_545 162.96(9) ?
O4 Ba1 C16 2 1_655 92.58(10) ?
O4 Ba1 O6 2 1_655 112.31(10) ?
O4 Ba1 C17 2 2_545 173.49(9) ?
O4 Ba1 O7 2 2_545 150.96(8) ?
C16 Ba1 Ba2 1_655 . 107.79(7) ?
O6 Ba1 Ba2 1_655 . 104.65(9) ?
O6 Ba1 O5 1_655 1_655 43.95(9) ?
O6 Ba1 O1W 1_655 . 108.46(12) ?
O6 Ba1 C16 1_655 1_655 21.88(10) ?
O6 Ba1 C17 1_655 2_545 71.02(10) ?
O6 Ba1 O7 1_655 2_545 77.25(10) ?
O1 Ba1 Ba2 . . 70.21(10) ?
O1 Ba1 O5 . 1_655 160.52(10) ?
O1 Ba1 O1W . . 83.57(12) ?
O1 Ba1 O8 . 2_545 85.54(11) ?
O1 Ba1 O4 . 2 90.68(11) ?
O1 Ba1 C16 . 1_655 176.71(12) ?
O1 Ba1 O6 . 1_655 155.30(11) ?
O1 Ba1 C17 . 2_545 87.07(11) ?
O1 Ba1 O7 . 2_545 86.97(12) ?
C17 Ba1 Ba2 2_545 . 56.15(7) ?
C17 Ba1 C16 2_545 1_655 89.64(10) ?
O7 Ba1 Ba2 2_545 . 35.53(6) ?
O7 Ba1 O5 2_545 1_655 102.09(9) ?
O7 Ba1 C16 2_545 1_655 89.96(9) ?
O7 Ba1 C17 2_545 2_545 22.82(9) ?
O9 Ba1 Ba2 . . 150.78(10) ?
O9 Ba1 O5 . 1_655 96.38(14) ?
O9 Ba1 O1W . . 164.67(12) ?
O9 Ba1 O8 . 2_545 78.33(11) ?
O9 Ba1 O4 . 2 85.27(11) ?
O9 Ba1 C16 . 1_655 88.07(15) ?
O9 Ba1 O6 . 1_655 80.86(16) ?
O9 Ba1 O1 . . 92.66(16) ?
O9 Ba1 C17 . 2_545 100.93(12) ?
O9 Ba1 O7 . 2_545 123.74(11) ?
O1W Ba2 Ba1 . . 37.64(6) ?
O1W Ba2 O2W . 3_655 134.36(10) ?
O1W Ba2 O2W . . 124.29(11) ?
O1W Ba2 O5W . . 129.83(14) ?
O3 Ba2 Ba1 4_665 . 93.46(6) ?
O3 Ba2 O1W 4_665 . 68.29(9) ?
O3 Ba2 O2W 4_665 . 73.90(10) ?
O3 Ba2 O2W 4_665 3_655 76.28(10) ?
O3 Ba2 O5W 4_665 . 120.04(14) ?
O2 Ba2 Ba1 . . 59.45(11) ?
O2 Ba2 O1W . . 78.70(13) ?
O2 Ba2 O3 . 4_665 146.90(12) ?
O2 Ba2 O2W . . 130.43(11) ?
O2 Ba2 O2W . 3_655 129.85(13) ?
O2 Ba2 O4W . . 81.44(13) ?
O2 Ba2 O5W . . 79.55(16) ?
O7 Ba2 Ba1 2_545 . 39.33(6) ?
O7 Ba2 O1W 2_545 . 72.11(9) ?
O7 Ba2 O3 2_545 4_665 96.02(10) ?
O7 Ba2 O2 2_545 . 75.32(11) ?
O7 Ba2 O3W 2_545 . 135.95(10) ?
O7 Ba2 O2W 2_545 3_655 141.17(10) ?
O7 Ba2 O2W 2_545 . 72.91(10) ?
O7 Ba2 O4W 2_545 . 88.65(11) ?
O7 Ba2 O5W 2_545 . 142.01(13) ?
O3W Ba2 Ba1 . . 96.61(8) ?
O3W Ba2 O1W . . 67.05(10) ?
O3W Ba2 O3 . 4_665 83.93(10) ?
O3W Ba2 O2 . . 81.13(11) ?
O3W Ba2 O2W . 3_655 81.79(11) ?
O3W Ba2 O2W . . 146.09(11) ?
O3W Ba2 O4W . . 124.12(13) ?
O3W Ba2 O5W . . 65.26(14) ?
O2W Ba2 Ba1 . . 109.82(7) ?
O2W Ba2 Ba1 3_655 . 169.71(8) ?
O2W Ba2 O2W . 3_655 68.37(12) ?
O2W Ba2 O5W . . 104.12(15) ?
O2W Ba2 O5W 3_655 . 50.52(15) ?
O4W Ba2 Ba1 . . 118.26(9) ?
O4W Ba2 O1W . . 155.21(10) ?
O4W Ba2 O3 . 4_665 130.91(11) ?
O4W Ba2 O2W . 3_655 70.30(12) ?
O4W Ba2 O2W . . 60.93(12) ?
O4W Ba2 O5W . . 59.51(15) ?
O5W Ba2 Ba1 . . 137.76(13) ?
C16 O5 Ba1 . 1_455 90.4(3) ?
Ba1 O1W Ba2 . . 102.09(10) ?
Ba1 O1W H1WA . . 118(3) ?
Ba1 O1W H1WB . . 110(4) ?
Ba2 O1W H1WA . . 100(3) ?
Ba2 O1W H1WB . . 111(4) ?
H1WA O1W H1WB . . 114(5) ?
C17 O8 Ba1 . 2 98.8(2) ?
O4 C15 C3 . . 120.1(3) ?
O4 C15 O3 . . 124.4(4) ?
O3 C15 C3 . . 115.6(3) ?
C15 O4 Ba1 . 2_545 144.8(3) ?
C2 C3 C15 . . 119.2(3) ?
C2 C3 C4 . . 121.9(3) ?
C4 C3 C15 . . 118.8(3) ?
C15 O3 Ba2 . 4_566 139.5(3) ?
C8 C13 C12 . . 119.8(3) ?
C8 C13 C21 . . 121.7(3) ?
C12 C13 C21 . . 118.5(4) ?
C3 C2 C1 . . 118.1(4) ?
C3 C2 C18 . . 120.4(4) ?
C1 C2 C18 . . 121.5(3) ?
O5 C16 Ba1 . 1_455 67.5(2) ?
O5 C16 O6 . . 122.5(4) ?
O5 C16 C10 . . 120.3(4) ?
O6 C16 Ba1 . 1_455 55.0(2) ?
O6 C16 C10 . . 117.2(4) ?
C10 C16 Ba1 . 1_455 171.9(3) ?
C8 C9 C23 . . 122.2(4) ?
C10 C9 C8 . . 118.9(3) ?
C10 C9 C23 . . 119.0(3) ?
C13 C8 C9 . . 119.4(3) ?
C13 C8 C7 . . 119.2(3) ?
C9 C8 C7 . . 121.3(3) ?
C3 C4 C5 . . 120.0(3) ?
C3 C4 C19 . . 118.2(3) ?
C5 C4 C19 . . 121.8(3) ?
C4 C5 C7 . . 120.5(3) ?
C4 C5 C6 . . 118.7(3) ?
C6 C5 C7 . . 120.8(3) ?
C2 C1 C6 . . 121.9(3) ?
C2 C1 C14 . . 119.0(4) ?
C6 C1 C14 . . 119.1(3) ?
C13 C12 C17 . . 119.6(3) ?
C11 C12 C13 . . 120.9(4) ?
C11 C12 C17 . . 119.4(3) ?
C8 C7 C5 . . 115.9(3) ?
C8 C7 H7A . . 108.3 ?
C8 C7 H7B . . 108.3 ?
C5 C7 H7A . . 108.3 ?
C5 C7 H7B . . 108.3 ?
H7A C7 H7B . . 107.4 ?
C16 O6 Ba1 . 1_455 103.1(3) ?
C12 C11 C22 . . 120.7(4) ?
C10 C11 C12 . . 117.8(4) ?
C10 C11 C22 . . 121.5(3) ?
H20A C20 H20B . . 109.5 ?
H20A C20 H20C . . 109.5 ?
H20B C20 H20C . . 109.5 ?
C6 C20 H20A . . 109.5 ?
C6 C20 H20B . . 109.5 ?
C6 C20 H20C . . 109.5 ?
C9 C23 H23A . . 109.5 ?
C9 C23 H23B . . 109.5 ?
C9 C23 H23C . . 109.5 ?
H23A C23 H23B . . 109.5 ?
H23A C23 H23C . . 109.5 ?
H23B C23 H23C . . 109.5 ?
C9 C10 C16 . . 118.9(3) ?
C11 C10 C16 . . 118.7(3) ?
C11 C10 C9 . . 122.3(3) ?
C5 C6 C20 . . 122.4(4) ?
C1 C6 C5 . . 119.3(3) ?
C1 C6 C20 . . 118.2(3) ?
C11 C22 H22A . . 109.5 ?
C11 C22 H22B . . 109.5 ?
C11 C22 H22C . . 109.5 ?
H22A C22 H22B . . 109.5 ?
H22A C22 H22C . . 109.5 ?
H22B C22 H22C . . 109.5 ?
C14 O1 Ba1 . . 130.3(3) ?
O8 C17 Ba1 . 2 58.4(2) ?
O8 C17 C12 . . 116.1(4) ?
C12 C17 Ba1 . 2 171.7(3) ?
O7 C17 Ba1 . 2 65.8(2) ?
O7 C17 O8 . . 124.0(4) ?
O7 C17 C12 . . 119.9(4) ?
C2 C18 H18A . . 109.5 ?
C2 C18 H18B . . 109.5 ?
C2 C18 H18C . . 109.5 ?
H18A C18 H18B . . 109.5 ?
H18A C18 H18C . . 109.5 ?
H18B C18 H18C . . 109.5 ?
C4 C19 H19A . . 109.5 ?
C4 C19 H19B . . 109.5 ?
C4 C19 H19C . . 109.5 ?
H19A C19 H19B . . 109.5 ?
H19A C19 H19C . . 109.5 ?
H19B C19 H19C . . 109.5 ?
C13 C21 H21A . . 109.5 ?
C13 C21 H21B . . 109.5 ?
C13 C21 H21C . . 109.5 ?
H21A C21 H21B . . 109.5 ?
H21A C21 H21C . . 109.5 ?
H21B C21 H21C . . 109.5 ?
C14 O2 Ba2 . . 148.9(4) ?
O1 C14 C1 . . 117.1(4) ?
O2 C14 C1 . . 118.2(5) ?
O2 C14 O1 . . 124.8(5) ?
Ba2 O7 Ba1 2 2 105.14(9) ?
C17 O7 Ba1 . 2 91.4(2) ?
C17 O7 Ba2 . 2 145.2(3) ?
C24 N1 C25 . . 122.6(7) ?
C24 N1 C26 . . 125.3(8) ?
C26 N1 C25 . . 112.0(7) ?
C24 O9 Ba1 . . 146.6(6) ?
N1 C24 H24 . . 117.8 ?
O9 C24 N1 . . 124.5(9) ?
O9 C24 H24 . . 117.8 ?
N1 C25 H25A . . 109.5 ?
N1 C25 H25B . . 109.5 ?
N1 C25 H25C . . 109.5 ?
H25A C25 H25B . . 109.5 ?
H25A C25 H25C . . 109.5 ?
H25B C25 H25C . . 109.5 ?
N1 C26 H26A . . 109.5 ?
N1 C26 H26B . . 109.5 ?
N1 C26 H26C . . 109.5 ?
H26A C26 H26B . . 109.5 ?
H26A C26 H26C . . 109.5 ?
H26B C26 H26C . . 109.5 ?
Ba2 O3W H3WA . . 124.8 ?
Ba2 O3W H3WB . . 126.5 ?
H3WA O3W H3WB . . 108.6 ?
Ba2 O2W Ba2 . 3_655 111.63(12) ?
Ba2 O4W H4WA . . 124.7 ?
Ba2 O4W H4WB . . 101.9 ?
H4WA O4W H4WB . . 108.5 ?
Ba2 O5W H5WA . . 116.4 ?
Ba2 O5W H5WB . . 115.4 ?
H5WA O5W H5WB . . 102.0 ?
H6WA O6W H6WB . . 113.2 ?
H7WA O7W H7WB . . 109.4 ?

loop_
_geom_bond_atom_site_label_1
_geom_bond_atom_site_label_2
_geom_bond_site_symmetry_2
_geom_bond_distance
_geom_bond_publ_flag
Ba1 Ba2 . 4.4483(9) ?
Ba1 O5 1_655 3.035(3) ?
Ba1 O1W . 2.778(3) ?
Ba1 O8 2_545 2.760(3) ?
Ba1 O4 2 2.745(3) ?
Ba1 C16 1_655 3.286(4) ?
Ba1 O6 1_655 2.764(3) ?
Ba1 O1 . 2.705(3) ?
Ba1 C17 2_545 3.201(4) ?
Ba1 O7 2_545 2.921(3) ?
Ba1 O9 . 2.665(4) ?
Ba2 O1W . 2.940(3) ?
Ba2 O3 4_665 2.721(3) ?
Ba2 O2 . 2.699(3) ?
Ba2 O7 2_545 2.678(3) ?
Ba2 O3W . 2.694(3) ?
Ba2 O2W . 2.955(4) ?
Ba2 O2W 3_655 3.013(4) ?
Ba2 O4W . 2.713(3) ?
Ba2 O5W . 3.297(9) ?
O5 C16 . 1.235(5) ?
O1W H1WA . 0.77(5) ?
O1W H1WB . 0.89(8) ?
O8 C17 . 1.252(5) ?
C15 O4 . 1.245(5) ?
C15 C3 . 1.517(5) ?
C15 O3 . 1.259(5) ?
C3 C2 . 1.389(5) ?
C3 C4 . 1.394(5) ?
C13 C8 . 1.400(5) ?
C13 C12 . 1.406(5) ?
C13 C21 . 1.503(5) ?
C2 C1 . 1.394(6) ?
C2 C18 . 1.508(6) ?
C16 O6 . 1.257(5) ?
C16 C10 . 1.522(5) ?
C9 C8 . 1.404(5) ?
C9 C23 . 1.512(5) ?
C9 C10 . 1.398(5) ?
C8 C7 . 1.525(5) ?
C4 C5 . 1.407(5) ?
C4 C19 . 1.510(5) ?
C5 C7 . 1.529(5) ?
C5 C6 . 1.419(5) ?
C1 C6 . 1.400(6) ?
C1 C14 . 1.508(6) ?
C12 C11 . 1.400(5) ?
C12 C17 . 1.517(6) ?
C7 H7A . 0.9700 ?
C7 H7B . 0.9700 ?
C11 C10 . 1.390(6) ?
C11 C22 . 1.511(6) ?
C20 H20A . 0.9600 ?
C20 H20B . 0.9600 ?
C20 H20C . 0.9600 ?
C20 C6 . 1.510(5) ?
C23 H23A . 0.9600 ?
C23 H23B . 0.9600 ?
C23 H23C . 0.9600 ?
C22 H22A . 0.9600 ?
C22 H22B . 0.9600 ?
C22 H22C . 0.9600 ?
O1 C14 . 1.253(6) ?
C17 O7 . 1.242(5) ?
C18 H18A . 0.9600 ?
C18 H18B . 0.9600 ?
C18 H18C . 0.9600 ?
C19 H19A . 0.9600 ?
C19 H19B . 0.9600 ?
C19 H19C . 0.9600 ?
C21 H21A . 0.9600 ?
C21 H21B . 0.9600 ?
C21 H21C . 0.9600 ?
O2 C14 . 1.237(6) ?
N1 C24 . 1.278(8) ?
N1 C25 . 1.434(10) ?
N1 C26 . 1.402(9) ?
O9 C24 . 1.236(9) ?
C24 H24 . 0.9300 ?
C25 H25A . 0.9600 ?
C25 H25B . 0.9600 ?
C25 H25C . 0.9600 ?
C26 H26A . 0.9600 ?
C26 H26B . 0.9600 ?
C26 H26C . 0.9600 ?
O3W H3WA . 0.8500 ?
O3W H3WB . 0.8499 ?
O4W H4WA . 0.8500 ?
O4W H4WB . 0.8500 ?
O5W H5WA . 0.8537 ?
O5W H5WB . 0.8537 ?
O6W H6WA . 0.8499 ?
O6W H6WB . 0.8499 ?
O7W H7WA . 0.8502 ?
O7W H7WB . 0.8501 ?

loop_
_geom_hbond_atom_site_label_D
_geom_hbond_atom_site_label_H
_geom_hbond_atom_site_label_A
_geom_hbond_site_symmetry_A
_geom_hbond_distance_DH
_geom_hbond_distance_HA
_geom_hbond_distance_DA
_geom_hbond_angle_DHA
_geom_hbond_publ_flag
C26 H26B O8 4_676 0.96 2.60 3.458(11) 149.1 no
O3W H3WA O5 3_565 0.85 1.96 2.798(5) 169.0 no
O3W H3WB O6W . 0.85 1.92 2.756(5) 168.5 no
O4W H4WA O3 2_545 0.85 1.95 2.797(5) 174.8 no
O4W H4WB O7W . 0.85 2.05 2.894(7) 174.5 no
O5W H5WA O6W . 0.85 1.92 2.720(7) 156.4 no
O5W H5WB O7W . 0.85 2.16 2.879(9) 141.1 no
O6W H6WA O6 4_665 0.85 1.84 2.660(5) 163.0 no
O6W H6WB O8 3_565 0.85 2.13 2.774(5) 132.8 no
O1W H1WA O4 4_665 0.77(5) 2.03(5) 2.754(4) 158(5) no
O1W H1WB O5 3_565 0.89(8) 2.11(7) 2.856(4) 141(6) no
